data_8106408
loop_
_publ_author_name
'Zuo, Zhenyu'
'Lei, Fuhou'
'Song, Xiao'
'Wang, Lu'

_publ_section_title
;
 The crystal structure of
 N,N-diethyl-4,6-bis(naphthalen-2-yloxy)-1,3,5-triazin-2-amine, C27H24N4O2
;
_journal_issue 6
_journal_name_full 'Zeitschrift f\"ur Kristallographie - New Crystal Structures'
_journal_page_first 1083
_journal_page_last 1085
_journal_paper_doi 10.1515/ncrs-2018-0207
_journal_volume 233
_journal_year 2018
_chemical_formula_moiety 'C27 H24 N4 O2'
_chemical_formula_sum 'C27 H24 N4 O2'
_chemical_formula_weight 436.50
_space_group_crystal_system monoclinic
_space_group_IT_number 14
_space_group_name_Hall '-P 2ybc'
_space_group_name_H-M_alt 'P 1 21/c 1'
_atom_sites_solution_hydrogens geom
_cell_angle_alpha 90
_cell_angle_beta 90.13
_cell_angle_gamma 90
_cell_formula_units_Z 8
_cell_length_a 5.8073(2)
_cell_length_b 31.2564(9)
_cell_length_c 24.8105(8)
_cell_measurement_reflns_used 5764
_cell_measurement_temperature 150(2)
_cell_measurement_theta_max 4.6200
_cell_measurement_theta_min 68.6860
_cell_volume 4503.5(2)
_computing_molecular_graphics 'Olex2 (Dolomanov et al., 2009)'
_computing_publication_material 'Olex2 (Dolomanov et al., 2009)'
_computing_structure_refinement 'ShelXL (Sheldrick, 2015)'
_diffrn_ambient_temperature 150.15
_diffrn_measured_fraction_theta_full 0.993
_diffrn_measured_fraction_theta_max 0.989
_diffrn_measurement_device_type bruker-ccd
_diffrn_radiation_type CuK\a
_diffrn_radiation_wavelength 1.54184
_diffrn_reflns_av_R_equivalents 0.0579
_diffrn_reflns_av_unetI/netI 0.0694
_diffrn_reflns_Laue_measured_fraction_full 0.993
_diffrn_reflns_Laue_measured_fraction_max 0.989
_diffrn_reflns_limit_h_max 4
_diffrn_reflns_limit_h_min -6
_diffrn_reflns_limit_k_max 36
_diffrn_reflns_limit_k_min -35
_diffrn_reflns_limit_l_max 29
_diffrn_reflns_limit_l_min -28
_diffrn_reflns_number 13522
_diffrn_reflns_point_group_measured_fraction_full 0.993
_diffrn_reflns_point_group_measured_fraction_max 0.989
_diffrn_reflns_theta_full 66.008
_diffrn_reflns_theta_max 66.008
_diffrn_reflns_theta_min 4.243
_exptl_absorpt_coefficient_mu 0.665
_exptl_crystal_density_diffrn 1.288
_exptl_crystal_description block
_exptl_crystal_F_000 1840
_exptl_crystal_size_max 0.19
_exptl_crystal_size_mid 0.18
_exptl_crystal_size_min 0.17
_refine_diff_density_max 0.534
_refine_diff_density_min -0.448
_refine_diff_density_rms 0.058
_refine_ls_extinction_coef .
_refine_ls_extinction_method none
_refine_ls_goodness_of_fit_ref 1.064
_refine_ls_hydrogen_treatment constr
_refine_ls_matrix_type full
_refine_ls_number_parameters 604
_refine_ls_number_reflns 6998
_refine_ls_number_restraints 0
_refine_ls_restrained_S_all 1.064
_refine_ls_R_factor_all 0.0828
_refine_ls_R_factor_gt 0.0644
_refine_ls_shift/su_max 0.000
_refine_ls_shift/su_mean 0.000
_refine_ls_structure_factor_coef Fsqd
_refine_ls_weighting_details 'w=1/[\s^2^(Fo^2^)+(0.0803P)^2^+0.7701P] where P=(Fo^2^+2Fc^2^)/3'
_refine_ls_weighting_scheme calc
_refine_ls_wR_factor_gt 0.1607
_refine_ls_wR_factor_ref 0.1854
_reflns_Friedel_coverage 0.000
_reflns_Friedel_fraction_full .
_reflns_Friedel_fraction_max .
_reflns_number_gt 5443
_reflns_number_total 6998
_reflns_threshold_expression 'I > 2\s(I)'
_cod_data_source_file suppl_ncrs-2018-0207_suppl.cif
_cod_data_source_block 1
_cod_database_code 8106408
_shelx_space_group_comment
;
The symmetry employed for this shelxl refinement is uniquely defined
by the following loop, which should always be used as a source of
symmetry information in preference to the above space-group names.
They are only intended as comments.
;
_shelx_estimated_absorpt_t_max 0.895
_shelx_estimated_absorpt_t_min 0.884
_olex2_refinement_description
;
1. Twinned data refinement
 Scales: 0.586(2)
 0.414(2)
2. Fixed Uiso
 At 1.2 times of:
  All C(H) groups, All C(H,H) groups, All C(H,H,H,H) groups
 At 1.5 times of:
  All C(H,H,H) groups
3. Uiso/Uaniso restraints and constraints
Uanis(C27) = Uanis(C27A)
4. Others
 Fixed Sof: H26A(0.5) H26B(0.5) H26C(0.5) H26D(0.5) C27(0.5) H27A(0.5)
 H27B(0.5) H27C(0.5) C27A(0.5) H27D(0.5) H27E(0.5) H27F(0.5)
5.a Secondary CH2 refined with riding coordinates:
 C24(H24A,H24B), C26(H26A,H26B), C26(H26C,H26D), C51(H51A,H51B), C53(H53A,H53B)
5.b Aromatic/amide H refined with riding coordinates:
 C1(H1), C2(H2), C4(H4), C5(H5), C6(H6), C7(H7), C9(H9), C14(H14), C16(H16),
 C17(H17), C18(H18), C19(H19), C20(H20), C22(H22), C29(H29), C31(H31), C32(H32),
  C33(H33), C34(H34), C36(H36), C37(H37), C41(H41), C42(H42), C44(H44),
 C45(H45), C46(H46), C47(H47), C49(H49)
5.c Idealised Me refined as rotating group:
 C25(H25A,H25B,H25C), C27(H27A,H27B,H27C), C27A(H27D,H27E,H27F), C52(H52A,H52B,
 H52C), C54(H54A,H54B,H54C)
;

loop_
_space_group_symop_operation_xyz
'x, y, z'
'-x, y+1/2, -z+1/2'
'-x, -y, -z'
'x, -y-1/2, z-1/2'

loop_
_atom_site_label
_atom_site_type_symbol
_atom_site_fract_x
_atom_site_fract_y
_atom_site_fract_z
_atom_site_U_iso_or_equiv
_atom_site_adp_type
_atom_site_occupancy
_atom_site_site_symmetry_order
_atom_site_calc_flag
_atom_site_refinement_flags_posn
_atom_site_refinement_flags_adp
_atom_site_refinement_flags_occupancy
_atom_site_disorder_assembly
_atom_site_disorder_group
C1 C 1.5751(6) 0.07623(12) 0.34842(16) 0.0366(8) Uani 1 1 d . . . . .
H1 H 1.6264 0.0761 0.3121 0.044 Uiso 1 1 calc R . . . .
C2 C 1.7076(6) 0.05881(11) 0.38842(16) 0.0364(8) Uani 1 1 d . . . . .
H2 H 1.8522 0.0464 0.3798 0.044 Uiso 1 1 calc R . . . .
C3 C 1.6317(6) 0.05909(11) 0.44264(16) 0.0334(8) Uani 1 1 d . . . . .
C4 C 1.7662(7) 0.04089(12) 0.48427(17) 0.0406(9) Uani 1 1 d . . . . .
H4 H 1.9108 0.0283 0.4761 0.049 Uiso 1 1 calc R . . . .
C5 C 1.6897(8) 0.04135(14) 0.5358(2) 0.0532(12) Uani 1 1 d . . . . .
H5 H 1.7809 0.0287 0.5634 0.064 Uiso 1 1 calc R . . . .
C6 C 1.4750(8) 0.06052(13) 0.54948(18) 0.0469(10) Uani 1 1 d . . . . .
H6 H 1.4252 0.0610 0.5859 0.056 Uiso 1 1 calc R . . . .
C7 C 1.3397(7) 0.07839(12) 0.50970(17) 0.0417(9) Uani 1 1 d . . . . .
H7 H 1.1956 0.0909 0.5186 0.050 Uiso 1 1 calc R . . . .
C8 C 1.4162(6) 0.07808(10) 0.45559(16) 0.0322(8) Uani 1 1 d . . . . .
C9 C 1.2810(6) 0.09590(10) 0.41331(15) 0.0324(8) Uani 1 1 d . . . . .
H9 H 1.1364 0.1088 0.4208 0.039 Uiso 1 1 calc R . . . .
C10 C 1.3619(6) 0.09421(11) 0.36213(15) 0.0315(8) Uani 1 1 d . . . . .
C11 C 1.1321(6) 0.09058(10) 0.28290(15) 0.0320(8) Uani 1 1 d . . . . .
C12 C 0.9434(6) 0.08907(10) 0.20643(15) 0.0315(7) Uani 1 1 d . . . . .
C13 C 0.7102(6) 0.09100(11) 0.12761(16) 0.0347(8) Uani 1 1 d . . . . .
C14 C 0.7709(6) 0.09341(11) 0.07486(16) 0.0344(8) Uani 1 1 d . . . . .
H14 H 0.9132 0.1060 0.0647 0.041 Uiso 1 1 calc R . . . .
C15 C 0.6197(7) 0.07690(11) 0.03513(16) 0.0357(9) Uani 1 1 d . . . . .
C16 C 0.6779(8) 0.07841(13) -0.02049(17) 0.0462(10) Uani 1 1 d . . . . .
H16 H 0.8179 0.0912 -0.0319 0.055 Uiso 1 1 calc R . . . .
C17 C 0.5286(10) 0.06103(14) -0.0574(2) 0.0587(13) Uani 1 1 d . . . . .
H17 H 0.5672 0.0617 -0.0945 0.070 Uiso 1 1 calc R . . . .
C18 C 0.3182(10) 0.04211(14) -0.0413(2) 0.0601(14) Uani 1 1 d . . . . .
H18 H 0.2179 0.0303 -0.0676 0.072 Uiso 1 1 calc R . . . .
C19 C 0.2588(8) 0.04078(13) 0.01185(19) 0.0498(11) Uani 1 1 d . . . . .
H19 H 0.1169 0.0282 0.0224 0.060 Uiso 1 1 calc R . . . .
C20 C 0.3554(7) 0.05669(12) 0.10643(18) 0.0431(9) Uani 1 1 d . . . . .
H20 H 0.2137 0.0443 0.1175 0.052 Uiso 1 1 calc R . . . .
C21 C 0.4092(7) 0.05827(12) 0.05161(17) 0.0385(9) Uani 1 1 d . . . . .
C22 C 0.5038(7) 0.07274(12) 0.14474(17) 0.0392(9) Uani 1 1 d . . . . .
H22 H 0.4665 0.0714 0.1820 0.047 Uiso 1 1 calc R . . . .
C23 C 1.0287(6) 0.02736(11) 0.24803(14) 0.0304(8) Uani 1 1 d . . . . .
C24 C 1.1161(8) -0.03971(12) 0.29590(18) 0.0467(10) Uani 1 1 d . . . . .
H24A H 1.1979 -0.0652 0.2819 0.056 Uiso 1 1 calc R . . . .
H24B H 1.2300 -0.0217 0.3152 0.056 Uiso 1 1 calc R . . . .
C25 C 0.9380(10) -0.05380(15) 0.3344(2) 0.0658(14) Uani 1 1 d . . . . .
H25A H 0.8307 -0.0733 0.3162 0.099 Uiso 1 1 calc GR . . . .
H25B H 0.8536 -0.0288 0.3478 0.099 Uiso 1 1 calc GR . . . .
H25C H 1.0113 -0.0686 0.3647 0.099 Uiso 1 1 calc GR . . . .
C26 C 0.9123(8) -0.04028(13) 0.20664(19) 0.0478(10) Uani 1 1 d . . . . .
H26A H 0.8312 -0.0650 0.2227 0.057 Uiso 0.5 1 calc R . P A 1
H26B H 0.7960 -0.0223 0.1882 0.057 Uiso 0.5 1 calc R . P A 1
H26C H 0.9740 -0.0310 0.1714 0.057 Uiso 0.5 1 calc R . P B 2
H26D H 0.9500 -0.0709 0.2114 0.057 Uiso 0.5 1 calc R . P B 2
C27 C 1.076(2) -0.0557(3) 0.1673(4) 0.0594(18) Uani 0.5 1 d . . P C 1
H27A H 1.1447 -0.0313 0.1484 0.089 Uiso 0.5 1 calc GR . P C 1
H27B H 0.9969 -0.0741 0.1412 0.089 Uiso 0.5 1 calc GR . P C 1
H27C H 1.1972 -0.0720 0.1856 0.089 Uiso 0.5 1 calc GR . P C 1
C27A C 0.6726(18) -0.0350(3) 0.2070(4) 0.0594(18) Uani 0.5 1 d . . P C 2
H27D H 0.6130 -0.0418 0.2429 0.089 Uiso 0.5 1 calc GR . P C 2
H27E H 0.6026 -0.0542 0.1804 0.089 Uiso 0.5 1 calc GR . P C 2
H27F H 0.6346 -0.0053 0.1979 0.089 Uiso 0.5 1 calc GR . P C 2
N1 N 1.0425(5) 0.11384(9) 0.24328(13) 0.0351(7) Uani 1 1 d . . . . .
N2 N 1.1338(5) 0.04868(8) 0.28875(12) 0.0315(6) Uani 1 1 d . . . . .
N3 N 0.9303(5) 0.04699(9) 0.20495(12) 0.0324(6) Uani 1 1 d . . . . .
N4 N 1.0215(5) -0.01517(9) 0.25004(13) 0.0389(8) Uani 1 1 d . . . . .
O1 O 1.2335(5) 0.11476(8) 0.32150(11) 0.0403(6) Uani 1 1 d . . . . .
O2 O 0.8532(5) 0.11169(7) 0.16529(11) 0.0406(6) Uani 1 1 d . . . . .
C28 C 0.2088(6) 0.34473(11) 0.31667(16) 0.0351(8) Uani 1 1 d . . . . .
C29 C 0.2708(6) 0.34842(11) 0.36882(16) 0.0361(8) Uani 1 1 d . . . . .
H29 H 0.4130 0.3616 0.3781 0.043 Uiso 1 1 calc R . . . .
C30 C 0.1234(7) 0.33262(11) 0.41012(16) 0.0334(8) Uani 1 1 d . . . . .
C31 C 0.1821(7) 0.33443(12) 0.46515(16) 0.0403(9) Uani 1 1 d . . . . .
H31 H 0.3229 0.3473 0.4759 0.048 Uiso 1 1 calc R . . . .
C32 C 0.0373(8) 0.31770(13) 0.50331(18) 0.0502(12) Uani 1 1 d . . . . .
H32 H 0.0783 0.3192 0.5403 0.060 Uiso 1 1 calc R . . . .
C33 C -0.1677(8) 0.29871(13) 0.48833(19) 0.0485(11) Uani 1 1 d . . . . .
H33 H -0.2659 0.2869 0.5151 0.058 Uiso 1 1 calc R . . . .
C34 C -0.2295(7) 0.29683(12) 0.43564(19) 0.0450(10) Uani 1 1 d . . . . .
H34 H -0.3716 0.2838 0.4260 0.054 Uiso 1 1 calc R . . . .
C35 C -0.0875(6) 0.31378(11) 0.39474(16) 0.0355(9) Uani 1 1 d . . . . .
C36 C -0.1483(7) 0.31129(12) 0.33946(16) 0.0379(8) Uani 1 1 d . . . . .
H36 H -0.2907 0.2987 0.3292 0.046 Uiso 1 1 calc R . . . .
C37 C -0.0035(6) 0.32677(12) 0.30109(16) 0.0371(8) Uani 1 1 d . . . . .
H37 H -0.0453 0.3255 0.2641 0.045 Uiso 1 1 calc R . . . .
C38 C 0.4394(6) 0.33986(10) 0.23771(15) 0.0309(7) Uani 1 1 d . . . . .
C39 C 0.6280(6) 0.33865(11) 0.16087(15) 0.0312(7) Uani 1 1 d . . . . .
C40 C 0.8579(6) 0.33952(10) 0.08214(15) 0.0315(8) Uani 1 1 d . . . . .
C41 C 1.0685(6) 0.32137(11) 0.09718(16) 0.0367(9) Uani 1 1 d . . . . .
H41 H 1.1169 0.3216 0.1338 0.044 Uiso 1 1 calc R . . . .
C42 C 1.2034(6) 0.30331(11) 0.05835(16) 0.0359(8) Uani 1 1 d . . . . .
H42 H 1.3464 0.2908 0.0684 0.043 Uiso 1 1 calc R . . . .
C43 C 1.1358(6) 0.30275(11) 0.00397(16) 0.0325(8) Uani 1 1 d . . . . .
C44 C 1.2720(7) 0.28453(11) -0.03711(17) 0.0411(9) Uani 1 1 d . . . . .
H44 H 1.4157 0.2718 -0.0281 0.049 Uiso 1 1 calc R . . . .
C45 C 1.2006(7) 0.28486(13) -0.08966(18) 0.0481(10) Uani 1 1 d . . . . .
H45 H 1.2947 0.2723 -0.1166 0.058 Uiso 1 1 calc R . . . .
C46 C 0.9911(8) 0.30346(13) -0.10412(18) 0.0484(11) Uani 1 1 d . . . . .
H46 H 0.9425 0.3034 -0.1407 0.058 Uiso 1 1 calc R . . . .
C47 C 0.8562(6) 0.32180(12) -0.06549(16) 0.0376(8) Uani 1 1 d . . . . .
H47 H 0.7148 0.3349 -0.0756 0.045 Uiso 1 1 calc R . . . .
C48 C 0.9234(6) 0.32168(10) -0.01065(15) 0.0315(8) Uani 1 1 d . . . . .
C49 C 0.7856(6) 0.34034(11) 0.03025(15) 0.0321(8) Uani 1 1 d . . . . .
H49 H 0.6428 0.3534 0.0212 0.039 Uiso 1 1 calc R . . . .
C50 C 0.5183(6) 0.27707(10) 0.19906(15) 0.0307(8) Uani 1 1 d . . . . .
C51 C 0.4014(7) 0.21090(12) 0.24350(18) 0.0448(10) Uani 1 1 d . . . . .
H51A H 0.3243 0.1849 0.2296 0.054 Uiso 1 1 calc R . . . .
H51B H 0.2838 0.2291 0.2610 0.054 Uiso 1 1 calc R . . . .
C52 C 0.5881(9) 0.19825(14) 0.2850(2) 0.0581(12) Uani 1 1 d . . . . .
H52A H 0.7056 0.1807 0.2674 0.087 Uiso 1 1 calc GR . . . .
H52B H 0.5172 0.1819 0.3143 0.087 Uiso 1 1 calc GR . . . .
H52C H 0.6597 0.2241 0.2997 0.087 Uiso 1 1 calc GR . . . .
C53 C 0.6119(8) 0.20937(12) 0.15564(18) 0.0483(10) Uani 1 1 d . . . . .
H53A H 0.7001 0.1852 0.1711 0.058 Uiso 1 1 calc R . . . .
H53B H 0.7194 0.2275 0.1348 0.058 Uiso 1 1 calc R . . . .
C54 C 0.4187(12) 0.19216(17) 0.1181(2) 0.0810(18) Uani 1 1 d . . . . .
H54A H 0.4861 0.1733 0.0908 0.122 Uiso 1 1 calc GR . . . .
H54B H 0.3417 0.2162 0.1002 0.122 Uiso 1 1 calc GR . . . .
H54C H 0.3063 0.1761 0.1395 0.122 Uiso 1 1 calc GR . . . .
N5 N 0.5394(5) 0.36321(9) 0.19920(13) 0.0341(7) Uani 1 1 d . . . . .
N6 N 0.4232(5) 0.29812(8) 0.24128(12) 0.0317(6) Uani 1 1 d . . . . .
N7 N 0.6241(5) 0.29671(8) 0.15714(12) 0.0319(6) Uani 1 1 d . . . . .
N8 N 0.5073(6) 0.23435(9) 0.19873(13) 0.0390(8) Uani 1 1 d . . . . .
O3 O 0.3489(5) 0.36429(7) 0.27750(11) 0.0394(6) Uani 1 1 d . . . . .
O4 O 0.7292(5) 0.36153(8) 0.12125(11) 0.0399(6) Uani 1 1 d . . . . .

loop_
_atom_site_aniso_label
_atom_site_aniso_U_11
_atom_site_aniso_U_22
_atom_site_aniso_U_33
_atom_site_aniso_U_23
_atom_site_aniso_U_13
_atom_site_aniso_U_12
C1 0.0367(19) 0.0340(18) 0.039(2) -0.0079(16) 0.0007(17) -0.0005(16)
C2 0.0292(17) 0.0336(18) 0.046(2) -0.0071(16) -0.0009(16) 0.0007(15)
C3 0.0308(17) 0.0237(16) 0.046(2) 0.0005(15) -0.0055(17) -0.0067(15)
C4 0.036(2) 0.037(2) 0.049(2) 0.0026(17) -0.0111(18) -0.0030(17)
C5 0.055(3) 0.042(2) 0.062(3) 0.009(2) -0.020(2) -0.011(2)
C6 0.058(3) 0.046(2) 0.037(2) 0.0037(18) -0.004(2) -0.022(2)
C7 0.038(2) 0.040(2) 0.047(2) -0.0049(17) -0.0020(18) -0.0120(17)
C8 0.0319(19) 0.0232(16) 0.042(2) -0.0046(15) -0.0023(16) -0.0086(15)
C9 0.0314(17) 0.0237(16) 0.042(2) -0.0044(14) -0.0043(16) -0.0043(14)
C10 0.0322(17) 0.0238(16) 0.038(2) -0.0030(14) -0.0103(16) -0.0023(14)
C11 0.0333(17) 0.0238(16) 0.039(2) -0.0039(14) -0.0025(16) -0.0026(14)
C12 0.0343(17) 0.0224(16) 0.0378(19) 0.0024(14) -0.0040(16) 0.0004(14)
C13 0.0369(18) 0.0235(16) 0.043(2) 0.0061(15) -0.0136(17) 0.0021(15)
C14 0.0306(18) 0.0306(17) 0.042(2) 0.0066(15) -0.0061(16) 0.0017(15)
C15 0.0386(19) 0.0271(17) 0.041(2) 0.0042(15) -0.0103(17) 0.0084(16)
C16 0.053(2) 0.046(2) 0.040(2) 0.0077(18) -0.006(2) 0.015(2)
C17 0.086(4) 0.046(2) 0.044(3) -0.0034(19) -0.017(3) 0.025(3)
C18 0.077(3) 0.039(2) 0.064(3) -0.009(2) -0.037(3) 0.015(2)
C19 0.047(2) 0.041(2) 0.061(3) -0.004(2) -0.019(2) 0.0055(19)
C20 0.0378(19) 0.0312(18) 0.060(3) 0.0029(18) -0.003(2) 0.0027(16)
C21 0.037(2) 0.0318(19) 0.046(2) -0.0007(17) -0.0080(18) 0.0106(16)
C22 0.039(2) 0.0343(19) 0.044(2) 0.0019(16) -0.0016(18) 0.0036(17)
C23 0.0275(16) 0.0266(17) 0.037(2) -0.0006(14) -0.0009(15) 0.0004(13)
C24 0.058(2) 0.0253(18) 0.056(3) 0.0019(17) -0.018(2) 0.0031(18)
C25 0.092(4) 0.046(3) 0.059(3) 0.017(2) -0.018(3) -0.009(3)
C26 0.058(2) 0.032(2) 0.054(3) -0.0027(18) -0.008(2) -0.0060(19)
C27 0.094(5) 0.033(3) 0.052(4) -0.004(3) -0.009(4) -0.008(3)
C27A 0.094(5) 0.033(3) 0.052(4) -0.004(3) -0.009(4) -0.008(3)
N1 0.0398(15) 0.0235(15) 0.0421(17) 0.0009(12) -0.0097(14) 0.0019(12)
N2 0.0338(15) 0.0248(14) 0.0359(16) -0.0025(12) -0.0058(13) 0.0016(12)
N3 0.0364(14) 0.0237(14) 0.0369(16) 0.0015(12) -0.0042(14) -0.0005(12)
N4 0.0465(17) 0.0206(14) 0.049(2) 0.0024(12) -0.0109(16) 0.0009(13)
O1 0.0515(15) 0.0288(12) 0.0405(15) -0.0052(11) -0.0154(13) 0.0020(12)
O2 0.0525(15) 0.0259(12) 0.0434(15) 0.0049(11) -0.0194(13) -0.0051(11)
C28 0.0370(19) 0.0232(16) 0.045(2) -0.0051(15) 0.0159(17) 0.0003(14)
C29 0.0339(18) 0.0333(18) 0.041(2) -0.0043(16) 0.0074(17) 0.0021(16)
C30 0.0353(18) 0.0252(16) 0.040(2) -0.0005(15) 0.0016(17) 0.0068(15)
C31 0.046(2) 0.0366(19) 0.038(2) -0.0032(16) 0.0063(18) 0.0111(17)
C32 0.063(3) 0.047(2) 0.040(2) 0.0024(19) 0.009(2) 0.023(2)
C33 0.053(3) 0.042(2) 0.051(3) 0.0076(19) 0.020(2) 0.010(2)
C34 0.036(2) 0.037(2) 0.062(3) 0.0030(18) 0.019(2) 0.0025(17)
C35 0.0342(19) 0.0237(17) 0.049(2) 0.0020(15) 0.0107(17) 0.0083(15)
C36 0.0348(19) 0.0354(19) 0.044(2) -0.0012(16) 0.0037(17) 0.0003(16)
C37 0.0390(19) 0.0354(19) 0.037(2) -0.0045(15) -0.0015(17) 0.0038(16)
C38 0.0320(17) 0.0259(17) 0.0346(18) -0.0023(14) 0.0044(15) 0.0003(14)
C39 0.0299(16) 0.0300(17) 0.0337(19) 0.0013(14) -0.0001(16) 0.0019(14)
C40 0.0327(18) 0.0250(16) 0.037(2) 0.0032(14) 0.0086(16) 0.0002(15)
C41 0.037(2) 0.0351(19) 0.038(2) 0.0066(15) 0.0016(17) 0.0014(16)
C42 0.0294(17) 0.0336(18) 0.045(2) 0.0058(16) 0.0033(16) 0.0021(15)
C43 0.0279(17) 0.0289(17) 0.041(2) 0.0015(15) 0.0065(16) -0.0061(15)
C44 0.0326(18) 0.0338(19) 0.057(3) -0.0036(17) 0.0131(18) -0.0020(16)
C45 0.050(2) 0.045(2) 0.049(2) -0.0104(19) 0.017(2) -0.0085(19)
C46 0.055(3) 0.048(2) 0.043(2) -0.0073(18) 0.007(2) -0.019(2)
C47 0.0333(18) 0.041(2) 0.039(2) 0.0033(16) 0.0011(16) -0.0097(16)
C48 0.0296(18) 0.0251(16) 0.040(2) 0.0034(14) 0.0076(16) -0.0067(14)
C49 0.0269(17) 0.0277(17) 0.042(2) 0.0053(15) 0.0067(16) -0.0007(14)
C50 0.0302(16) 0.0227(17) 0.039(2) -0.0015(14) 0.0007(15) -0.0013(13)
C51 0.053(2) 0.0246(18) 0.057(3) 0.0046(17) 0.011(2) -0.0059(18)
C52 0.079(3) 0.043(2) 0.052(3) 0.0069(19) 0.003(3) -0.001(2)
C53 0.072(3) 0.0278(18) 0.045(2) -0.0065(17) 0.009(2) 0.010(2)
C54 0.127(5) 0.055(3) 0.061(3) -0.016(2) -0.010(4) 0.010(3)
N5 0.0379(15) 0.0271(14) 0.0373(16) 0.0009(12) 0.0085(13) 0.0010(13)
N6 0.0388(15) 0.0214(14) 0.0349(16) 0.0000(11) 0.0064(13) 0.0016(12)
N7 0.0360(15) 0.0246(14) 0.0350(16) 0.0010(12) 0.0026(13) 0.0022(12)
N8 0.0517(18) 0.0220(14) 0.0434(19) -0.0022(13) 0.0092(16) 0.0016(13)
O3 0.0511(15) 0.0239(11) 0.0432(15) -0.0046(10) 0.0186(13) -0.0042(11)
O4 0.0481(15) 0.0298(12) 0.0420(15) 0.0071(11) 0.0164(13) 0.0063(12)

loop_
_atom_type_symbol
_atom_type_description
_atom_type_scat_dispersion_real
_atom_type_scat_dispersion_imag
_atom_type_scat_source
C C 0.0181 0.0091 'International Tables Vol C Tables 4.2.6.8 and 6.1.1.4'
H H 0.0000 0.0000 'International Tables Vol C Tables 4.2.6.8 and 6.1.1.4'
N N 0.0311 0.0180 'International Tables Vol C Tables 4.2.6.8 and 6.1.1.4'
O O 0.0492 0.0322 'International Tables Vol C Tables 4.2.6.8 and 6.1.1.4'

loop_
_geom_angle_atom_site_label_1
_geom_angle_atom_site_label_2
_geom_angle_atom_site_label_3
_geom_angle
_geom_angle_site_symmetry_1
_geom_angle_site_symmetry_3
C2 C1 H1 120.7 . .
C2 C1 C10 118.6(4) . .
C10 C1 H1 120.7 . .
C1 C2 H2 119.6 . .
C1 C2 C3 120.7(3) . .
C3 C2 H2 119.6 . .
C2 C3 C8 119.5(3) . .
C4 C3 C2 121.2(3) . .
C4 C3 C8 119.2(4) . .
C3 C4 H4 119.9 . .
C5 C4 C3 120.3(4) . .
C5 C4 H4 119.9 . .
C4 C5 H5 119.4 . .
C4 C5 C6 121.2(4) . .
C6 C5 H5 119.4 . .
C5 C6 H6 120.1 . .
C7 C6 C5 119.9(4) . .
C7 C6 H6 120.1 . .
C6 C7 H7 120.1 . .
C6 C7 C8 119.8(4) . .
C8 C7 H7 120.1 . .
C3 C8 C9 118.8(3) . .
C7 C8 C3 119.7(4) . .
C7 C8 C9 121.5(3) . .
C8 C9 H9 120.5 . .
C10 C9 C8 118.9(3) . .
C10 C9 H9 120.5 . .
C1 C10 O1 118.4(3) . .
C9 C10 C1 123.4(4) . .
C9 C10 O1 117.9(3) . .
N1 C11 O1 112.8(3) . .
N2 C11 N1 129.0(3) . .
N2 C11 O1 118.3(3) . .
N1 C12 O2 112.5(3) . .
N3 C12 N1 128.7(3) . .
N3 C12 O2 118.7(3) . .
C14 C13 C22 122.8(4) . .
C14 C13 O2 117.4(3) . .
C22 C13 O2 119.5(4) . .
C13 C14 H14 120.4 . .
C13 C14 C15 119.2(3) . .
C15 C14 H14 120.4 . .
C14 C15 C16 121.0(4) . .
C21 C15 C14 118.9(4) . .
C21 C15 C16 120.1(4) . .
C15 C16 H16 120.6 . .
C17 C16 C15 118.9(4) . .
C17 C16 H16 120.6 . .
C16 C17 H17 119.3 . .
C16 C17 C18 121.5(5) . .
C18 C17 H17 119.3 . .
C17 C18 H18 119.8 . .
C19 C18 C17 120.4(4) . .
C19 C18 H18 119.8 . .
C18 C19 H19 120.0 . .
C18 C19 C21 120.1(5) . .
C21 C19 H19 120.0 . .
C21 C20 H20 119.4 . .
C22 C20 H20 119.4 . .
C22 C20 C21 121.2(4) . .
C15 C21 C19 119.1(4) . .
C20 C21 C15 119.4(4) . .
C20 C21 C19 121.5(4) . .
C13 C22 H22 120.8 . .
C20 C22 C13 118.4(4) . .
C20 C22 H22 120.8 . .
N2 C23 N3 123.6(3) . .
N4 C23 N2 118.5(3) . .
N4 C23 N3 117.9(3) . .
H24A C24 H24B 107.8 . .
C25 C24 H24A 109.0 . .
C25 C24 H24B 109.0 . .
C25 C24 N4 113.1(4) . .
N4 C24 H24A 109.0 . .
N4 C24 H24B 109.0 . .
C24 C25 H25A 109.5 . .
C24 C25 H25B 109.5 . .
C24 C25 H25C 109.5 . .
H25A C25 H25B 109.5 . .
H25A C25 H25C 109.5 . .
H25B C25 H25C 109.5 . .
H26A C26 H26B 107.8 . .
H26C C26 H26D 108.0 . .
C27 C26 H26A 109.0 . .
C27 C26 H26B 109.0 . .
C27 C26 N4 112.8(5) . .
C27A C26 H26C 109.4 . .
C27A C26 H26D 109.4 . .
C27A C26 N4 111.0(5) . .
N4 C26 H26A 109.0 . .
N4 C26 H26B 109.0 . .
N4 C26 H26C 109.4 . .
N4 C26 H26D 109.4 . .
C26 C27 H27A 109.5 . .
C26 C27 H27B 109.5 . .
C26 C27 H27C 109.5 . .
H27A C27 H27B 109.5 . .
H27A C27 H27C 109.5 . .
H27B C27 H27C 109.5 . .
C26 C27A H27D 109.5 . .
C26 C27A H27E 109.5 . .
C26 C27A H27F 109.5 . .
H27D C27A H27E 109.5 . .
H27D C27A H27F 109.5 . .
H27E C27A H27F 109.5 . .
C11 N1 C12 111.0(3) . .
C11 N2 C23 113.8(3) . .
C12 N3 C23 113.9(3) . .
C23 N4 C24 122.4(3) . .
C23 N4 C26 121.2(3) . .
C26 N4 C24 116.4(3) . .
C11 O1 C10 118.7(3) . .
C12 O2 C13 119.4(3) . .
C29 C28 C37 122.0(4) . .
C29 C28 O3 118.2(3) . .
C37 C28 O3 119.4(4) . .
C28 C29 H29 120.0 . .
C28 C29 C30 120.1(4) . .
C30 C29 H29 120.0 . .
C31 C30 C29 122.6(4) . .
C31 C30 C35 119.2(4) . .
C35 C30 C29 118.2(4) . .
C30 C31 H31 119.8 . .
C32 C31 C30 120.4(4) . .
C32 C31 H31 119.8 . .
C31 C32 H32 119.7 . .
C31 C32 C33 120.5(4) . .
C33 C32 H32 119.7 . .
C32 C33 H33 119.8 . .
C34 C33 C32 120.3(4) . .
C34 C33 H33 119.8 . .
C33 C34 H34 119.3 . .
C33 C34 C35 121.5(4) . .
C35 C34 H34 119.3 . .
C30 C35 C34 118.1(4) . .
C30 C35 C36 119.9(4) . .
C34 C35 C36 122.0(4) . .
C35 C36 H36 119.8 . .
C37 C36 C35 120.3(4) . .
C37 C36 H36 119.8 . .
C28 C37 H37 120.3 . .
C36 C37 C28 119.4(4) . .
C36 C37 H37 120.3 . .
N5 C38 O3 112.5(3) . .
N6 C38 N5 128.6(3) . .
N6 C38 O3 118.9(3) . .
N5 C39 O4 112.7(3) . .
N7 C39 N5 128.4(3) . .
N7 C39 O4 118.9(3) . .
C41 C40 O4 118.7(3) . .
C49 C40 C41 122.1(3) . .
C49 C40 O4 118.9(3) . .
C40 C41 H41 120.6 . .
C42 C41 C40 118.8(4) . .
C42 C41 H41 120.6 . .
C41 C42 H42 119.2 . .
C41 C42 C43 121.6(3) . .
C43 C42 H42 119.2 . .
C42 C43 C44 122.9(4) . .
C42 C43 C48 118.9(3) . .
C44 C43 C48 118.3(4) . .
C43 C44 H44 119.5 . .
C45 C44 C43 121.1(4) . .
C45 C44 H44 119.5 . .
C44 C45 H45 119.6 . .
C44 C45 C46 120.7(4) . .
C46 C45 H45 119.6 . .
C45 C46 H46 120.1 . .
C47 C46 C45 119.7(4) . .
C47 C46 H46 120.1 . .
C46 C47 H47 119.5 . .
C46 C47 C48 121.1(4) . .
C48 C47 H47 119.5 . .
C43 C48 C49 118.8(3) . .
C47 C48 C43 119.1(3) . .
C47 C48 C49 122.1(3) . .
C40 C49 C48 119.9(3) . .
C40 C49 H49 120.1 . .
C48 C49 H49 120.1 . .
N6 C50 N7 124.0(3) . .
N8 C50 N6 118.0(3) . .
N8 C50 N7 118.0(3) . .
H51A C51 H51B 108.2 . .
C52 C51 H51A 109.7 . .
C52 C51 H51B 109.7 . .
N8 C51 H51A 109.7 . .
N8 C51 H51B 109.7 . .
N8 C51 C52 109.8(3) . .
C51 C52 H52A 109.5 . .
C51 C52 H52B 109.5 . .
C51 C52 H52C 109.5 . .
H52A C52 H52B 109.5 . .
H52A C52 H52C 109.5 . .
H52B C52 H52C 109.5 . .
H53A C53 H53B 108.3 . .
C54 C53 H53A 109.9 . .
C54 C53 H53B 109.9 . .
N8 C53 H53A 109.9 . .
N8 C53 H53B 109.9 . .
N8 C53 C54 108.9(4) . .
C53 C54 H54A 109.5 . .
C53 C54 H54B 109.5 . .
C53 C54 H54C 109.5 . .
H54A C54 H54B 109.5 . .
H54A C54 H54C 109.5 . .
H54B C54 H54C 109.5 . .
C39 N5 C38 111.5(3) . .
C38 N6 C50 113.7(3) . .
C39 N7 C50 113.9(3) . .
C50 N8 C51 121.0(3) . .
C50 N8 C53 121.3(3) . .
C53 N8 C51 117.6(3) . .
C38 O3 C28 118.9(3) . .
C39 O4 C40 118.4(3) . .

loop_
_geom_bond_atom_site_label_1
_geom_bond_atom_site_label_2
_geom_bond_distance
_geom_bond_site_symmetry_2
C1 H1 0.9500 .
C1 C2 1.368(6) .
C1 C10 1.402(5) .
C2 H2 0.9500 .
C2 C3 1.417(6) .
C3 C4 1.413(5) .
C3 C8 1.422(5) .
C4 H4 0.9500 .
C4 C5 1.355(6) .
C5 H5 0.9500 .
C5 C6 1.425(7) .
C6 H6 0.9500 .
C6 C7 1.378(6) .
C7 H7 0.9500 .
C7 C8 1.415(6) .
C8 C9 1.423(5) .
C9 H9 0.9500 .
C9 C10 1.356(5) .
C10 O1 1.408(4) .
C11 N1 1.328(5) .
C11 N2 1.318(4) .
C11 O1 1.354(4) .
C12 N1 1.328(5) .
C12 N3 1.318(4) .
C12 O2 1.347(4) .
C13 C14 1.358(6) .
C13 C22 1.395(6) .
C13 O2 1.406(4) .
C14 H14 0.9500 .
C14 C15 1.416(5) .
C15 C16 1.422(6) .
C15 C21 1.415(6) .
C16 H16 0.9500 .
C16 C17 1.371(7) .
C17 H17 0.9500 .
C17 C18 1.415(8) .
C18 H18 0.9500 .
C18 C19 1.364(7) .
C19 H19 0.9500 .
C19 C21 1.425(6) .
C20 H20 0.9500 .
C20 C21 1.397(6) .
C20 C22 1.376(6) .
C22 H22 0.9500 .
C23 N2 1.355(4) .
C23 N3 1.357(5) .
C23 N4 1.331(4) .
C24 H24A 0.9900 .
C24 H24B 0.9900 .
C24 C25 1.476(7) .
C24 N4 1.477(5) .
C25 H25A 0.9800 .
C25 H25B 0.9800 .
C25 H25C 0.9800 .
C26 H26A 0.9900 .
C26 H26B 0.9900 .
C26 H26C 0.9900 .
C26 H26D 0.9900 .
C26 C27 1.446(11) .
C26 C27A 1.402(12) .
C26 N4 1.475(5) .
C27 H27A 0.9800 .
C27 H27B 0.9800 .
C27 H27C 0.9800 .
C27A H27D 0.9800 .
C27A H27E 0.9800 .
C27A H27F 0.9800 .
C28 C29 1.347(6) .
C28 C37 1.408(5) .
C28 O3 1.408(4) .
C29 H29 0.9500 .
C29 C30 1.425(5) .
C30 C31 1.408(6) .
C30 C35 1.410(6) .
C31 H31 0.9500 .
C31 C32 1.371(6) .
C32 H32 0.9500 .
C32 C33 1.380(7) .
C33 H33 0.9500 .
C33 C34 1.356(7) .
C34 H34 0.9500 .
C34 C35 1.412(5) .
C35 C36 1.418(6) .
C36 H36 0.9500 .
C36 C37 1.360(5) .
C37 H37 0.9500 .
C38 N5 1.336(5) .
C38 N6 1.311(4) .
C38 O3 1.355(4) .
C39 N5 1.327(5) .
C39 N7 1.314(4) .
C39 O4 1.351(4) .
C40 C41 1.398(5) .
C40 C49 1.354(5) .
C40 O4 1.406(4) .
C41 H41 0.9500 .
C41 C42 1.365(5) .
C42 H42 0.9500 .
C42 C43 1.404(6) .
C43 C44 1.412(5) .
C43 C48 1.415(5) .
C44 H44 0.9500 .
C44 C45 1.367(6) .
C45 H45 0.9500 .
C45 C46 1.395(7) .
C46 H46 0.9500 .
C46 C47 1.365(6) .
C47 H47 0.9500 .
C47 C48 1.415(5) .
C48 C49 1.419(5) .
C49 H49 0.9500 .
C50 N6 1.356(5) .
C50 N7 1.356(5) .
C50 N8 1.337(4) .
C51 H51A 0.9900 .
C51 H51B 0.9900 .
C51 C52 1.546(7) .
C51 N8 1.467(5) .
C52 H52A 0.9800 .
C52 H52B 0.9800 .
C52 H52C 0.9800 .
C53 H53A 0.9900 .
C53 H53B 0.9900 .
C53 C54 1.553(7) .
C53 N8 1.458(5) .
C54 H54A 0.9800 .
C54 H54B 0.9800 .
C54 H54C 0.9800 .

loop_
_geom_torsion_atom_site_label_1
_geom_torsion_atom_site_label_2
_geom_torsion_atom_site_label_3
_geom_torsion_atom_site_label_4
_geom_torsion
_geom_torsion_site_symmetry_1
_geom_torsion_site_symmetry_2
_geom_torsion_site_symmetry_3
_geom_torsion_site_symmetry_4
C1 C2 C3 C4 179.5(3) . . . .
C1 C2 C3 C8 -0.6(5) . . . .
C1 C10 O1 C11 71.8(4) . . . .
C2 C1 C10 C9 1.1(5) . . . .
C2 C1 C10 O1 175.6(3) . . . .
C2 C3 C4 C5 -179.7(4) . . . .
C2 C3 C8 C7 180.0(3) . . . .
C2 C3 C8 C9 0.8(5) . . . .
C3 C4 C5 C6 -0.8(6) . . . .
C3 C8 C9 C10 0.0(5) . . . .
C4 C3 C8 C7 -0.1(5) . . . .
C4 C3 C8 C9 -179.3(3) . . . .
C4 C5 C6 C7 1.1(6) . . . .
C5 C6 C7 C8 -0.8(5) . . . .
C6 C7 C8 C3 0.4(5) . . . .
C6 C7 C8 C9 179.5(3) . . . .
C7 C8 C9 C10 -179.2(3) . . . .
C8 C3 C4 C5 0.4(5) . . . .
C8 C9 C10 C1 -0.9(5) . . . .
C8 C9 C10 O1 -175.5(3) . . . .
C9 C10 O1 C11 -113.4(4) . . . .
C10 C1 C2 C3 -0.3(5) . . . .
C13 C14 C15 C16 -179.4(3) . . . .
C13 C14 C15 C21 -0.1(5) . . . .
C14 C13 C22 C20 -0.3(5) . . . .
C14 C13 O2 C12 -124.0(4) . . . .
C14 C15 C16 C17 178.3(4) . . . .
C14 C15 C21 C19 -178.6(3) . . . .
C14 C15 C21 C20 0.2(5) . . . .
C15 C16 C17 C18 0.6(6) . . . .
C16 C15 C21 C19 0.6(5) . . . .
C16 C15 C21 C20 179.5(4) . . . .
C16 C17 C18 C19 0.1(6) . . . .
C17 C18 C19 C21 -0.4(6) . . . .
C18 C19 C21 C15 0.0(6) . . . .
C18 C19 C21 C20 -178.8(4) . . . .
C21 C15 C16 C17 -0.9(5) . . . .
C21 C20 C22 C13 0.4(5) . . . .
C22 C13 C14 C15 0.1(5) . . . .
C22 C13 O2 C12 62.2(5) . . . .
C22 C20 C21 C15 -0.3(5) . . . .
C22 C20 C21 C19 178.5(3) . . . .
C25 C24 N4 C23 99.9(4) . . . .
C25 C24 N4 C26 -78.6(5) . . . .
C27 C26 N4 C23 96.2(6) . . . .
C27 C26 N4 C24 -85.2(6) . . . .
C27A C26 N4 C23 -70.1(6) . . . .
C27A C26 N4 C24 108.4(6) . . . .
N1 C11 N2 C23 0.1(6) . . . .
N1 C11 O1 C10 -171.6(3) . . . .
N1 C12 N3 C23 1.6(6) . . . .
N1 C12 O2 C13 -169.7(3) . . . .
N2 C11 N1 C12 0.5(6) . . . .
N2 C11 O1 C10 8.3(5) . . . .
N2 C23 N3 C12 -0.8(5) . . . .
N2 C23 N4 C24 2.3(5) . . . .
N2 C23 N4 C26 -179.2(3) . . . .
N3 C12 N1 C11 -1.4(6) . . . .
N3 C12 O2 C13 12.2(5) . . . .
N3 C23 N2 C11 0.1(5) . . . .
N3 C23 N4 C24 -177.9(3) . . . .
N3 C23 N4 C26 0.6(5) . . . .
N4 C23 N2 C11 179.9(3) . . . .
N4 C23 N3 C12 179.4(3) . . . .
O1 C11 N1 C12 -179.6(3) . . . .
O1 C11 N2 C23 -179.9(3) . . . .
O2 C12 N1 C11 -179.2(3) . . . .
O2 C12 N3 C23 179.3(3) . . . .
O2 C13 C14 C15 -173.5(3) . . . .
O2 C13 C22 C20 173.2(3) . . . .
C28 C29 C30 C31 178.1(3) . . . .
C28 C29 C30 C35 -0.7(5) . . . .
C29 C28 C37 C36 -2.3(5) . . . .
C29 C28 O3 C38 122.6(4) . . . .
C29 C30 C31 C32 -178.1(3) . . . .
C29 C30 C35 C34 177.9(3) . . . .
C29 C30 C35 C36 -0.5(5) . . . .
C30 C31 C32 C33 0.2(6) . . . .
C30 C35 C36 C37 0.4(5) . . . .
C31 C30 C35 C34 -1.0(5) . . . .
C31 C30 C35 C36 -179.4(3) . . . .
C31 C32 C33 C34 -0.8(6) . . . .
C32 C33 C34 C35 0.4(6) . . . .
C33 C34 C35 C30 0.5(5) . . . .
C33 C34 C35 C36 178.8(4) . . . .
C34 C35 C36 C37 -177.9(3) . . . .
C35 C30 C31 C32 0.7(5) . . . .
C35 C36 C37 C28 0.9(5) . . . .
C37 C28 C29 C30 2.1(5) . . . .
C37 C28 O3 C38 -65.1(4) . . . .
C40 C41 C42 C43 0.3(5) . . . .
C41 C40 C49 C48 1.2(5) . . . .
C41 C40 O4 C39 -70.6(4) . . . .
C41 C42 C43 C44 179.6(3) . . . .
C41 C42 C43 C48 0.4(5) . . . .
C42 C43 C44 C45 -179.6(4) . . . .
C42 C43 C48 C47 179.0(3) . . . .
C42 C43 C48 C49 -0.4(5) . . . .
C43 C44 C45 C46 0.3(6) . . . .
C43 C48 C49 C40 -0.4(5) . . . .
C44 C43 C48 C47 -0.2(5) . . . .
C44 C43 C48 C49 -179.6(3) . . . .
C44 C45 C46 C47 0.4(6) . . . .
C45 C46 C47 C48 -1.0(6) . . . .
C46 C47 C48 C43 1.0(5) . . . .
C46 C47 C48 C49 -179.7(3) . . . .
C47 C48 C49 C40 -179.8(3) . . . .
C48 C43 C44 C45 -0.4(5) . . . .
C49 C40 C41 C42 -1.1(5) . . . .
C49 C40 O4 C39 116.0(4) . . . .
C52 C51 N8 C50 -93.1(4) . . . .
C52 C51 N8 C53 83.2(5) . . . .
C54 C53 N8 C50 -105.5(4) . . . .
C54 C53 N8 C51 78.1(5) . . . .
N5 C38 N6 C50 -1.4(6) . . . .
N5 C38 O3 C28 170.7(3) . . . .
N5 C39 N7 C50 -1.3(6) . . . .
N5 C39 O4 C40 171.2(3) . . . .
N6 C38 N5 C39 0.6(6) . . . .
N6 C38 O3 C28 -10.1(5) . . . .
N6 C50 N7 C39 0.2(5) . . . .
N6 C50 N8 C51 -1.8(5) . . . .
N6 C50 N8 C53 -178.0(4) . . . .
N7 C39 N5 C38 1.0(6) . . . .
N7 C39 O4 C40 -10.0(5) . . . .
N7 C50 N6 C38 1.0(5) . . . .
N7 C50 N8 C51 178.2(3) . . . .
N7 C50 N8 C53 2.0(6) . . . .
N8 C50 N6 C38 -179.1(3) . . . .
N8 C50 N7 C39 -179.7(3) . . . .
O3 C28 C29 C30 174.1(3) . . . .
O3 C28 C37 C36 -174.2(3) . . . .
O3 C38 N5 C39 179.6(3) . . . .
O3 C38 N6 C50 179.6(3) . . . .
O4 C39 N5 C38 179.7(3) . . . .
O4 C39 N7 C50 -180.0(3) . . . .
O4 C40 C41 C42 -174.3(3) . . . .
O4 C40 C49 C48 174.3(3) . . . .
